data_2201635
loop_
_publ_author_name
'Rickard, Clifton E. F.'
'Brimble, Margaret A.'
'Pavia, Gabrielle'
'Stevenson, Ralph J.'

_publ_section_title
;
 <i>trans</i>-2-(2-Naphthyl)-3-(phenylselenyl)tetrahydropyran
;
_journal_issue 8
_journal_name_full 'Acta Crystallographica Section E'
_journal_page_first o931
_journal_page_last o932
_journal_paper_doi 10.1107/S1600536802013260
_journal_volume 58
_journal_year 2002
_chemical_formula_iupac 'C21 H20 O Se'
_chemical_formula_moiety 'C21 H20 O Se'
_chemical_formula_sum 'C21 H20 O Se'
_chemical_formula_weight 367.33
_chemical_name_systematic
;
trans-2-(2-Naphthyl)-3-(phenylselenyl)tetrahydropyran
;
_space_group_IT_number 19
_symmetry_cell_setting orthorhombic
_symmetry_space_group_name_Hall 'P 2ac 2ab'
_symmetry_space_group_name_H-M 'P 21 21 21'
_atom_sites_solution_hydrogens difmap
_atom_sites_solution_primary direct
_atom_sites_solution_secondary difmap
_audit_creation_method SHELXL-97
_cell_angle_alpha 90.00
_cell_angle_beta 90.00
_cell_angle_gamma 90.00
_cell_formula_units_Z 4
_cell_length_a 8.1766(2)
_cell_length_b 8.8854(2)
_cell_length_c 23.0888(3)
_cell_measurement_reflns_used 8192
_cell_measurement_temperature 150(2)
_cell_measurement_theta_max 26
_cell_measurement_theta_min 2
_cell_volume 1677.46(6)
_computing_cell_refinement SMART
_computing_data_collection 'SMART (Siemens, 1995)'
_computing_data_reduction 'SAINT  (Siemens, 1995)'
_computing_molecular_graphics 'SHELXTL (Siemens, 1994)'
_computing_publication_material SHELXL97
_computing_structure_refinement 'SHELXL97 Sheldrick, (1997)'
_computing_structure_solution 'SHELXS Sheldrick, (1990)'
_diffrn_ambient_temperature 150(2)
_diffrn_measured_fraction_theta_full 0.999
_diffrn_measured_fraction_theta_max 0.999
_diffrn_measurement_device_type 'Siemens SMART'
_diffrn_measurement_method 'Area-detector \w'
_diffrn_radiation_monochromator graphite
_diffrn_radiation_source 'fine-focus sealed tube'
_diffrn_radiation_type MoK\a
_diffrn_radiation_wavelength 0.71073
_diffrn_reflns_av_R_equivalents 0.035
_diffrn_reflns_av_sigmaI/netI 0.041
_diffrn_reflns_limit_h_max 10
_diffrn_reflns_limit_h_min -10
_diffrn_reflns_limit_k_max 11
_diffrn_reflns_limit_k_min 0
_diffrn_reflns_limit_l_max 28
_diffrn_reflns_limit_l_min 0
_diffrn_reflns_number 10162
_diffrn_reflns_theta_full 26.4
_diffrn_reflns_theta_max 26.4
_diffrn_reflns_theta_min 1.8
_diffrn_standards_decay_% <2
_diffrn_standards_number 0
_exptl_absorpt_coefficient_mu 2.241
_exptl_absorpt_correction_T_max 0.667
_exptl_absorpt_correction_T_min 0.439
_exptl_absorpt_correction_type multi-scan
_exptl_absorpt_process_details '(Blessing, 1995)'
_exptl_crystal_colour Colourless
_exptl_crystal_density_diffrn 1.455
_exptl_crystal_density_method 'not measured'
_exptl_crystal_description 'Irregular fragment'
_exptl_crystal_F_000 752
_exptl_crystal_size_max 0.42
_exptl_crystal_size_mid 0.36
_exptl_crystal_size_min 0.18
_refine_diff_density_max 0.48
_refine_diff_density_min -0.48
_refine_ls_abs_structure_details 'Flack (1983), 0000 Friedel pairs'
_refine_ls_abs_structure_Flack 0.013(8)
_refine_ls_extinction_method none
_refine_ls_goodness_of_fit_ref 1.00
_refine_ls_hydrogen_treatment constr
_refine_ls_matrix_type full
_refine_ls_number_parameters 212
_refine_ls_number_reflns 3416
_refine_ls_number_restraints 0
_refine_ls_restrained_S_all 1.00
_refine_ls_R_factor_all 0.029
_refine_ls_R_factor_gt 0.026
_refine_ls_shift/su_max 0.009
_refine_ls_shift/su_mean 0.001
_refine_ls_structure_factor_coef Fsqd
_refine_ls_weighting_details 'calc w = 1/[\s^2^(Fo^2^)+(0.0366P)^2^] where P = (Fo^2^+2Fc^2^)/3'
_refine_ls_weighting_scheme calc
_refine_ls_wR_factor_gt 0.064
_refine_ls_wR_factor_ref 0.065
_reflns_number_gt 3227
_reflns_number_total 3416
_reflns_threshold_expression I>2\s(I)
_cod_data_source_file tk6070.cif
_cod_data_source_block I
_cod_depositor_comments
;
The following automatic conversions were performed:
'_symmetry_cell_setting' value 'Orthorhombic' changed to 'orthorhombic'
according to '/home/saulius/struct/CIF-dictionaries/cif_core.dic'
dictionary named 'cif_core.dic' version 2.4.1 from 2010-06-29.

Automatic conversion script
Id: cif_fix_enum 1527 2010-12-29 10:47:43Z saulius 

The following automatic conversions were performed:

'_symmetry_cell_setting' value 'Orthorhombic' changed to
'orthorhombic' according to
/home/saulius/struct/CIF-dictionaries/cif_core.dic dictionary named
'cif_core.dic' version 2.4.1 from
2010-06-29.

'_exptl_absorpt_correction_type' value 'Multi-scan'
changed to 'multi-scan' according to
/home/saulius/struct/CIF-dictionaries/cif_core.dic dictionary named
'cif_core.dic' version 2.4.1 from 2010-06-29.

Automatic conversion script
Id: cif_fix_values 1715 2011-07-08 13:25:40Z adriana 
;
_cod_original_cell_volume 1677.46(4)
_cod_database_code 2201635
_cod_database_fobs_code 2201635

loop_
_symmetry_equiv_pos_as_xyz
'x, y, z'
'-x+1/2, -y, z+1/2'
'-x, y+1/2, -z+1/2'
'x+1/2, -y+1/2, -z'

loop_
_atom_site_label
_atom_site_fract_x
_atom_site_fract_y
_atom_site_fract_z
_atom_site_U_iso_or_equiv
_atom_site_adp_type
_atom_site_calc_flag
_atom_site_refinement_flags
_atom_site_occupancy
_atom_site_disorder_assembly
_atom_site_disorder_group
_atom_site_type_symbol
Se 0.53216(3) 0.45318(3) 0.991097(10) 0.02935(8) Uani d . 1 . . Se
O1 0.0954(2) 0.5363(2) 1.08227(6) 0.0303(4) Uani d . 1 . . O
C2 0.2269(3) 0.5608(3) 1.04185(9) 0.0249(5) Uani d . 1 . . C
H2A 0.2931 0.6492 1.0548 0.030 Uiso calc R 1 . . H
C3 0.3368(3) 0.4208(2) 1.04006(10) 0.0243(5) Uani d . 1 . . C
H3A 0.2730 0.3331 1.0250 0.029 Uiso calc R 1 . . H
C4 0.4022(3) 0.3847(3) 1.10083(10) 0.0287(5) Uani d . 1 . . C
H4A 0.4621 0.2879 1.1000 0.034 Uiso calc R 1 . . H
H4B 0.4795 0.4643 1.1131 0.034 Uiso calc R 1 . . H
C5 0.2610(3) 0.3748(3) 1.14411(10) 0.0345(6) Uani d . 1 . . C
H5A 0.1942 0.2844 1.1358 0.041 Uiso calc R 1 . . H
H5B 0.3050 0.3652 1.1839 0.041 Uiso calc R 1 . . H
C6 0.1561(3) 0.5133(3) 1.13998(10) 0.0345(6) Uani d . 1 . . C
H6A 0.0626 0.5037 1.1670 0.041 Uiso calc R 1 . . H
H6B 0.2210 0.6022 1.1519 0.041 Uiso calc R 1 . . H
C1' 0.2158(3) 0.7046(3) 0.94898(10) 0.0244(5) Uani d . 1 . . C
H1C 0.304(4) 0.764(3) 0.9606(11) 0.029 Uiso d . 1 . . H
C2' 0.1496(3) 0.5961(2) 0.98376(10) 0.0224(5) Uani d . 1 . . C
C3' 0.0142(3) 0.5117(2) 0.96380(10) 0.0272(5) Uani d . 1 . . C
H3C -0.0332 0.4374 0.9882 0.033 Uiso calc R 1 . . H
C4' -0.0494(3) 0.5360(3) 0.90961(10) 0.0307(5) Uani d . 1 . . C
H4C -0.1412 0.4791 0.8971 0.037 Uiso calc R 1 . . H
C4A' 0.0196(3) 0.6447(3) 0.87196(9) 0.0263(5) Uani d . 1 . . C
C5' -0.0381(4) 0.6711(3) 0.81465(10) 0.0360(6) Uani d . 1 . . C
H5C -0.1289 0.6151 0.8006 0.043 Uiso calc R 1 . . H
C6' 0.0337(4) 0.7746(3) 0.77958(10) 0.0397(6) Uani d . 1 . . C
H6C -0.0078 0.7912 0.7417 0.048 Uiso calc R 1 . . H
C7' 0.1699(4) 0.8577(3) 0.79936(12) 0.0403(6) Uani d . 1 . . C
H7C 0.2217 0.9277 0.7742 0.048 Uiso calc R 1 . . H
C8' 0.2280(3) 0.8379(3) 0.85465(11) 0.0340(6) Uani d . 1 . . C
H8C 0.3176 0.8966 0.8679 0.041 Uiso calc R 1 . . H
C8A' 0.1553(3) 0.7309(3) 0.89209(10) 0.0245(5) Uani d . 1 . . C
C1" 0.4527(3) 0.4219(2) 0.91339(9) 0.0260(5) Uani d . 1 . . C
C2" 0.3573(3) 0.2987(3) 0.89836(11) 0.0306(5) Uani d . 1 . . C
H2D 0.3239 0.2288 0.9272 0.037 Uiso calc R 1 . . H
C3" 0.3111(3) 0.2780(3) 0.84111(11) 0.0353(6) Uani d . 1 . . C
H3D 0.2435 0.1952 0.8309 0.042 Uiso calc R 1 . . H
C4" 0.3631(4) 0.3777(4) 0.79867(12) 0.0401(6) Uani d . 1 . . C
H4D 0.3333 0.3616 0.7594 0.048 Uiso calc R 1 . . H
C5" 0.4573(4) 0.4996(3) 0.81336(11) 0.0393(6) Uani d . 1 . . C
H5D 0.4923 0.5680 0.7843 0.047 Uiso calc R 1 . . H
C6" 0.5020(3) 0.5233(3) 0.87088(11) 0.0328(6) Uani d . 1 . . C
H6D 0.5660 0.6085 0.8811 0.039 Uiso calc R 1 . . H

loop_
_atom_site_aniso_label
_atom_site_aniso_U_11
_atom_site_aniso_U_22
_atom_site_aniso_U_33
_atom_site_aniso_U_12
_atom_site_aniso_U_13
_atom_site_aniso_U_23
Se 0.01600(12) 0.03938(13) 0.03267(13) 0.00077(9) -0.00343(9) -0.00461(10)
O1 0.0228(8) 0.0476(10) 0.0204(8) 0.0049(8) 0.0007(6) 0.0017(8)
C2 0.0200(11) 0.0305(12) 0.0241(11) 0.0010(10) -0.0012(8) -0.0031(10)
C3 0.0195(11) 0.0279(12) 0.0254(12) 0.0004(9) -0.0030(9) -0.0017(9)
C4 0.0238(12) 0.0325(12) 0.0298(13) -0.0010(10) -0.0088(10) 0.0028(10)
C5 0.0318(14) 0.0466(15) 0.0251(12) -0.0039(12) -0.0077(10) 0.0075(11)
C6 0.0325(14) 0.0518(16) 0.0193(12) 0.0015(11) -0.0032(10) -0.0003(10)
C1' 0.0169(12) 0.0285(12) 0.0279(12) 0.0049(9) -0.0030(9) -0.0045(9)
C2' 0.0165(10) 0.0270(11) 0.0236(11) 0.0057(8) -0.0019(9) -0.0040(9)
C3' 0.0218(12) 0.0304(11) 0.0294(12) -0.0004(9) 0.0000(9) -0.0002(8)
C4' 0.0217(12) 0.0339(12) 0.0365(12) -0.0006(12) -0.0061(10) -0.0074(11)
C4A' 0.0213(12) 0.0332(11) 0.0244(11) 0.0090(10) -0.0034(9) -0.0050(8)
C5' 0.0297(13) 0.0482(15) 0.0301(13) 0.0110(13) -0.0088(12) -0.0102(10)
C6' 0.0377(15) 0.0614(17) 0.0201(11) 0.0203(15) -0.0024(12) -0.0005(10)
C7' 0.0356(16) 0.0508(16) 0.0344(14) 0.0113(13) 0.0074(12) 0.0117(13)
C8' 0.0267(13) 0.0405(15) 0.0348(14) 0.0032(11) 0.0000(11) 0.0044(11)
C8A' 0.0197(12) 0.0286(12) 0.0251(12) 0.0072(9) -0.0003(9) -0.0023(9)
C1" 0.0189(11) 0.0330(12) 0.0262(11) 0.0063(10) 0.0015(10) -0.0017(8)
C2" 0.0252(13) 0.0376(14) 0.0290(13) -0.0016(10) 0.0010(10) 0.0002(11)
C3" 0.0283(15) 0.0451(16) 0.0325(14) -0.0027(11) -0.0022(11) -0.0041(11)
C4" 0.0341(16) 0.0602(18) 0.0260(13) 0.0072(14) 0.0012(11) -0.0004(13)
C5" 0.0347(14) 0.0491(15) 0.0342(13) 0.0037(12) 0.0096(12) 0.0092(10)
C6" 0.0247(14) 0.0322(13) 0.0413(14) 0.0026(10) 0.0059(9) 0.0006(10)

loop_
_atom_type_symbol
_atom_type_description
_atom_type_scat_dispersion_real
_atom_type_scat_dispersion_imag
_atom_type_scat_source
C C 0.0033 0.0016 'International Tables Vol C Tables 4.2.6.8 and 6.1.1.4'
H H 0.0000 0.0000 'International Tables Vol C Tables 4.2.6.8 and 6.1.1.4'
O O 0.0106 0.0060 'International Tables Vol C Tables 4.2.6.8 and 6.1.1.4'
Se Se -0.0929 2.2259 'International Tables Vol C Tables 4.2.6.8 and 6.1.1.4'

loop_
_geom_angle_atom_site_label_1
_geom_angle_atom_site_label_2
_geom_angle_atom_site_label_3
_geom_angle
_geom_angle_publ_flag
C1" Se C3 103.81(10) y
C2 O1 C6 111.39(18) y
O1 C2 C2' 107.06(17) y
O1 C2 C3 109.40(18) y
C2' C2 C3 112.84(17) y
O1 C2 H2A 109.2 ?
C2' C2 H2A 109.2 ?
C3 C2 H2A 109.2 ?
C2 C3 C4 110.40(19) y
C2 C3 Se 111.73(14) y
C4 C3 Se 105.73(16) y
C2 C3 H3A 109.6 ?
C4 C3 H3A 109.6 ?
Se C3 H3A 109.6 ?
C5 C4 C3 110.2(2) y
C5 C4 H4A 109.6 ?
C3 C4 H4A 109.6 ?
C5 C4 H4B 109.6 ?
C3 C4 H4B 109.6 ?
H4A C4 H4B 108.1 ?
C6 C5 C4 110.0(2) y
C6 C5 H5A 109.7 ?
C4 C5 H5A 109.7 ?
C6 C5 H5B 109.7 ?
C4 C5 H5B 109.7 ?
H5A C5 H5B 108.2 ?
O1 C6 C5 111.9(2) y
O1 C6 H6A 109.2 ?
C5 C6 H6A 109.2 ?
O1 C6 H6B 109.2 ?
C5 C6 H6B 109.2 ?
H6A C6 H6B 107.9 ?
C2' C1' C8A' 121.3(2) ?
C2' C1' H1C 122.5(16) ?
C8A' C1' H1C 116.2(16) ?
C1' C2' C3' 119.5(2) ?
C1' C2' C2 120.1(2) ?
C3' C2' C2 120.3(2) ?
C4' C3' C2' 120.6(2) ?
C4' C3' H3C 119.7 ?
C2' C3' H3C 119.7 ?
C3' C4' C4A' 121.1(2) ?
C3' C4' H4C 119.5 ?
C4A' C4' H4C 119.5 ?
C4' C4A' C5' 123.4(2) ?
C4' C4A' C8A' 118.4(2) ?
C5' C4A' C8A' 118.2(2) ?
C6' C5' C4A' 121.4(3) ?
C6' C5' H5C 119.3 ?
C4A' C5' H5C 119.3 ?
C5' C6' C7' 120.1(2) ?
C5' C6' H6C 119.9 ?
C7' C6' H6C 119.9 ?
C8' C7' C6' 120.4(3) ?
C8' C7' H7C 119.8 ?
C6' C7' H7C 119.8 ?
C7' C8' C8A' 120.5(3) ?
C7' C8' H8C 119.7 ?
C8A' C8' H8C 119.7 ?
C8' C8A' C1' 121.8(2) ?
C8' C8A' C4A' 119.2(2) ?
C1' C8A' C4A' 118.9(2) ?
C2" C1" C6" 119.8(2) ?
C2" C1" Se 122.37(18) ?
C6" C1" Se 117.73(18) ?
C3" C2" C1" 119.7(2) ?
C3" C2" H2D 120.1 ?
C1" C2" H2D 120.1 ?
C2" C3" C4" 120.3(3) ?
C2" C3" H3D 119.8 ?
C4" C3" H3D 119.8 ?
C5" C4" C3" 120.1(3) ?
C5" C4" H4D 120.0 ?
C3" C4" H4D 120.0 ?
C4" C5" C6" 120.2(2) ?
C4" C5" H5D 119.9 ?
C6" C5" H5D 119.9 ?
C1" C6" C5" 119.9(2) ?
C1" C6" H6D 120.0 ?
C5" C6" H6D 120.0 ?
C1" Se C3 103.81(10) y
C2 O1 C6 111.39(18) y
O1 C2 C2' 107.06(17) y
O1 C2 C3 109.40(18) y
C2' C2 C3 112.84(17) y
C2 C3 C4 110.40(19) y
C2 C3 Se 111.73(14) y
C4 C3 Se 105.73(16) y
C5 C4 C3 110.2(2) y
C6 C5 C4 110.0(2) y
O1 C6 C5 111.9(2) y
C2' C1' C8A' 121.3(2) ?
C1' C2' C3' 119.5(2) ?
C1' C2' C2 120.1(2) ?
C3' C2' C2 120.3(2) ?
C4' C3' C2' 120.6(2) ?
C3' C4' C4A' 121.1(2) ?
C4' C4A' C5' 123.4(2) ?
C4' C4A' C8A' 118.4(2) ?
C5' C4A' C8A' 118.2(2) ?
C6' C5' C4A' 121.4(3) ?
C5' C6' C7' 120.1(2) ?
C8' C7' C6' 120.4(3) ?
C7' C8' C8A' 120.5(3) ?
C8' C8A' C1' 121.8(2) ?
C8' C8A' C4A' 119.2(2) ?
C1' C8A' C4A' 118.9(2) ?
C2" C1" C6" 119.8(2) ?
C2" C1" Se 122.37(18) ?
C6" C1" Se 117.73(18) ?
C3" C2" C1" 119.7(2) ?
C2" C3" C4" 120.3(3) ?
C5" C4" C3" 120.1(3) ?
C4" C5" C6" 120.2(2) ?
C1" C6" C5" 119.9(2) ?

loop_
_geom_bond_atom_site_label_1
_geom_bond_atom_site_label_2
_geom_bond_site_symmetry_2
_geom_bond_distance
_geom_bond_publ_flag
Se C1" . 1.928(2) y
Se C3 . 1.978(2) y
O1 C2 . 1.440(3) y
O1 C6 . 1.436(3) y
C2 C2' . 1.516(3) y
C2 C3 . 1.535(3) y
C2 H2A . 1.0000 ?
C3 C4 . 1.535(3) y
C3 H3A . 1.0000 ?
C4 C5 . 1.529(4) y
C4 H4A . 0.9900 ?
C4 H4B . 0.9900 ?
C5 C6 . 1.504(4) y
C5 H5A . 0.9900 ?
C5 H5B . 0.9900 ?
C6 H6A . 0.9900 ?
C6 H6B . 0.9900 ?
C1' C2' . 1.366(3) ?
C1' C8A' . 1.423(3) ?
C1' H1C . 0.93(3) ?
C2' C3' . 1.415(3) ?
C3' C4' . 1.372(3) ?
C3' H3C . 0.9500 ?
C4' C4A' . 1.417(3) ?
C4' H4C . 0.9500 ?
C4A' C5' . 1.424(3) ?
C4A' C8A' . 1.426(3) ?
C5' C6' . 1.359(4) ?
C5' H5C . 0.9500 ?
C6' C7' . 1.412(5) ?
C6' H6C . 0.9500 ?
C7' C8' . 1.373(4) ?
C7' H7C . 0.9500 ?
C8' C8A' . 1.416(3) ?
C8' H8C . 0.9500 ?
C1" C2" . 1.388(3) ?
C1" C6" . 1.391(3) ?
C2" C3" . 1.387(4) ?
C2" H2D . 0.9500 ?
C3" C4" . 1.388(4) ?
C3" H3D . 0.9500 ?
C4" C5" . 1.372(4) ?
C4" H4D . 0.9500 ?
C5" C6" . 1.393(4) ?
C5" H5D . 0.9500 ?
C6" H6D . 0.9500 ?

loop_
_geom_torsion_atom_site_label_1
_geom_torsion_atom_site_label_2
_geom_torsion_atom_site_label_3
_geom_torsion_atom_site_label_4
_geom_torsion
C6 O1 C2 C2' -175.51(19)
C6 O1 C2 C3 61.9(2)
O1 C2 C3 C4 -57.2(2)
C2' C2 C3 C4 -176.2(2)
O1 C2 C3 Se -174.55(14)
C2' C2 C3 Se 66.4(2)
C1" Se C3 C2 -80.82(16)
C1" Se C3 C4 159.04(15)
C2 C3 C4 C5 52.7(3)
Se C3 C4 C5 173.71(17)
C3 C4 C5 C6 -51.7(3)
C2 O1 C6 C5 -62.6(3)
C4 C5 C6 O1 56.5(3)
C8A' C1' C2' C3' -2.4(3)
C8A' C1' C2' C2 174.2(2)
O1 C2 C2' C1' 140.2(2)
C3 C2 C2' C1' -99.4(2)
O1 C2 C2' C3' -43.2(3)
C3 C2 C2' C3' 77.2(2)
C1' C2' C3' C4' 1.1(3)
C2 C2' C3' C4' -175.5(2)
C2' C3' C4' C4A' 0.8(3)
C3' C4' C4A' C5' 177.9(2)
C3' C4' C4A' C8A' -1.2(3)
C4' C4A' C5' C6' -178.7(2)
C8A' C4A' C5' C6' 0.4(3)
C4A' C5' C6' C7' 0.8(4)
C5' C6' C7' C8' -1.9(4)
C6' C7' C8' C8A' 1.9(4)
C7' C8' C8A' C1' 178.0(2)
C7' C8' C8A' C4A' -0.7(4)
C2' C1' C8A' C8' -176.9(2)
C2' C1' C8A' C4A' 1.9(3)
C4' C4A' C8A' C8' 178.7(2)
C5' C4A' C8A' C8' -0.5(3)
C4' C4A' C8A' C1' 0.0(3)
C5' C4A' C8A' C1' -179.2(2)
C3 Se C1" C2" -47.6(2)
C3 Se C1" C6" 136.17(18)
C6" C1" C2" C3" -0.4(4)
Se C1" C2" C3" -176.6(2)
C1" C2" C3" C4" 1.6(4)
C2" C3" C4" C5" -1.6(4)
C3" C4" C5" C6" 0.3(4)
C2" C1" C6" C5" -0.8(4)
Se C1" C6" C5" 175.5(2)
C4" C5" C6" C1" 0.9(4)

loop_
_cod_related_entry_id
_cod_related_entry_database
_cod_related_entry_code
1 ChemSpider 9501030
